data_1553145
loop_
_publ_author_name
'Xu, Guangqing'
'Li, Minghong'
'Wang, Shouliang'
'Tang, Wenjun'

_publ_section_title
;
 Efficient synthesis of P-chiral biaryl phosphonates by stereoselective
 intramolecular cyclization
;
_journal_issue 10
_journal_name_full 'Organic Chemistry Frontiers'
_journal_page_first 1342
_journal_paper_doi 10.1039/C5QO00142K
_journal_volume 2
_journal_year 2015
_chemical_absolute_configuration ad
_chemical_formula_moiety 'C26 H17 O3 P'
_chemical_formula_sum 'C26 H17 O3 P'
_chemical_formula_weight 408.37
_space_group_IT_number 19
_space_group_name_Hall 'P 2ac 2ab'
_space_group_name_H-M_alt 'P 21 21 21'
_symmetry_cell_setting orthorhombic
_symmetry_space_group_name_H-M 'P 21 21 21'
_atom_sites_solution_hydrogens geom
_atom_sites_solution_primary direct
_atom_sites_solution_secondary difmap
_audit_creation_method SHELXL-97
_audit_update_record
;
2015-04-30 deposited with the CCDC.
2015-08-06 downloaded from the CCDC.
;
_cell_angle_alpha 90.00
_cell_angle_beta 90.00
_cell_angle_gamma 90.00
_cell_formula_units_Z 4
_cell_length_a 8.4926(17)
_cell_length_b 12.013(2)
_cell_length_c 19.248(4)
_cell_measurement_reflns_used 8061
_cell_measurement_temperature 296(2)
_cell_measurement_theta_max 66.76
_cell_measurement_theta_min 3.68
_cell_volume 1963.7(7)
_computing_cell_refinement 'Bruker SAINT'
_computing_data_collection 'Bruker APEX2'
_computing_data_reduction 'Bruker SAINT'
_computing_molecular_graphics 'Bruker SHELXTL'
_computing_publication_material 'Bruker SHELXTL'
_computing_structure_refinement 'SHELXL-97 (Sheldrick, 2008)'
_computing_structure_solution 'SHELXS-97 (Sheldrick, 2008)'
_diffrn_ambient_temperature 296(2)
_diffrn_measured_fraction_theta_full 0.985
_diffrn_measured_fraction_theta_max 0.985
_diffrn_measurement_device_type 'Bruker APEX-II CCD'
_diffrn_measurement_method '\f and \w scans'
_diffrn_radiation_monochromator graphite
_diffrn_radiation_source 'fine-focus sealed tube'
_diffrn_radiation_type CuK\a
_diffrn_radiation_wavelength 1.54178
_diffrn_reflns_av_R_equivalents 0.0281
_diffrn_reflns_av_sigmaI/netI 0.0428
_diffrn_reflns_limit_h_max 10
_diffrn_reflns_limit_h_min -10
_diffrn_reflns_limit_k_max 14
_diffrn_reflns_limit_k_min -14
_diffrn_reflns_limit_l_max 22
_diffrn_reflns_limit_l_min -22
_diffrn_reflns_number 8910
_diffrn_reflns_theta_full 67.01
_diffrn_reflns_theta_max 67.01
_diffrn_reflns_theta_min 4.34
_diffrn_standards_number 0
_exptl_absorpt_coefficient_mu 1.455
_exptl_absorpt_correction_T_max 0.7529
_exptl_absorpt_correction_T_min 0.5721
_exptl_absorpt_correction_type multi-scan
_exptl_absorpt_process_details SADABS
_exptl_crystal_colour colorless
_exptl_crystal_density_diffrn 1.381
_exptl_crystal_density_method 'not measured'
_exptl_crystal_description block
_exptl_crystal_F_000 848
_exptl_crystal_size_max 0.34
_exptl_crystal_size_mid 0.28
_exptl_crystal_size_min 0.22
_refine_diff_density_max 0.344
_refine_diff_density_min -0.264
_refine_diff_density_rms 0.065
_refine_ls_abs_structure_details 'Flack H D (1983), Acta Cryst. A39, 876-881'
_refine_ls_abs_structure_Flack 0.08(2)
_refine_ls_extinction_coef 0.0020(5)
_refine_ls_extinction_expression Fc^*^=kFc[1+0.001xFc^2^\l^3^/sin(2\q)]^-1/4^
_refine_ls_extinction_method SHELXL
_refine_ls_goodness_of_fit_ref 1.098
_refine_ls_hydrogen_treatment constr
_refine_ls_matrix_type full
_refine_ls_number_parameters 272
_refine_ls_number_reflns 3380
_refine_ls_number_restraints 0
_refine_ls_restrained_S_all 1.098
_refine_ls_R_factor_all 0.0398
_refine_ls_R_factor_gt 0.0394
_refine_ls_shift/su_max 0.001
_refine_ls_shift/su_mean 0.000
_refine_ls_structure_factor_coef Fsqd
_refine_ls_weighting_details 'calc w=1/[\s^2^(Fo^2^)+(0.0930P)^2^+0.1263P] where P=(Fo^2^+2Fc^2^)/3'
_refine_ls_weighting_scheme calc
_refine_ls_wR_factor_gt 0.1233
_refine_ls_wR_factor_ref 0.1239
_reflns_number_gt 3338
_reflns_number_total 3380
_reflns_threshold_expression >2sigma(I)
_cod_data_source_file c5qo00142k2.cif
_cod_data_source_block 289
_cod_database_code 1553145

loop_
_symmetry_equiv_pos_as_xyz
'x, y, z'
'-x+1/2, -y, z+1/2'
'-x, y+1/2, -z+1/2'
'x+1/2, -y+1/2, -z'

loop_
_atom_site_label
_atom_site_type_symbol
_atom_site_fract_x
_atom_site_fract_y
_atom_site_fract_z
_atom_site_U_iso_or_equiv
_atom_site_adp_type
_atom_site_occupancy
_atom_site_symmetry_multiplicity
_atom_site_calc_flag
_atom_site_refinement_flags
P1 P 0.85919(6) 0.67986(5) 0.84138(2) 0.04452(19) Uani 1 1 d .
O1 O 0.82365(17) 0.57747(13) 0.79073(7) 0.0461(3) Uani 1 1 d .
O2 O 0.85799(19) 0.78517(12) 0.79113(8) 0.0515(4) Uani 1 1 d .
O3 O 0.75002(18) 0.68480(18) 0.89949(8) 0.0626(5) Uani 1 1 d .
C1 C 0.9263(2) 0.56085(15) 0.73496(10) 0.0418(4) Uani 1 1 d .
C2 C 0.8536(3) 0.52765(16) 0.67199(11) 0.0475(5) Uani 1 1 d .
C3 C 0.6890(3) 0.5126(2) 0.66579(13) 0.0588(6) Uani 1 1 d .
H3B H 0.6241 0.5224 0.7042 0.071 Uiso 1 1 calc R
C4 C 0.6258(4) 0.4838(2) 0.60317(15) 0.0726(7) Uani 1 1 d .
H4A H 0.5177 0.4734 0.5992 0.087 Uiso 1 1 calc R
C5 C 0.7227(5) 0.4698(3) 0.54467(14) 0.0773(8) Uani 1 1 d .
H5A H 0.6780 0.4515 0.5021 0.093 Uiso 1 1 calc R
C6 C 0.8787(4) 0.4825(2) 0.54981(13) 0.0727(8) Uani 1 1 d .
H6A H 0.9406 0.4721 0.5105 0.087 Uiso 1 1 calc R
C7 C 0.9529(3) 0.51162(18) 0.61375(12) 0.0550(6) Uani 1 1 d .
C8 C 1.1160(3) 0.5273(2) 0.62101(12) 0.0605(6) Uani 1 1 d .
H8A H 1.1813 0.5160 0.5829 0.073 Uiso 1 1 calc R
C9 C 1.1806(3) 0.5586(2) 0.68295(12) 0.0544(5) Uani 1 1 d .
H9A H 1.2891 0.5680 0.6860 0.065 Uiso 1 1 calc R
C10 C 1.0866(2) 0.57704(16) 0.74254(11) 0.0449(4) Uani 1 1 d .
C11 C 1.1546(3) 0.61158(16) 0.80959(10) 0.0447(4) Uani 1 1 d .
C12 C 1.3132(3) 0.5951(2) 0.82589(13) 0.0552(5) Uani 1 1 d .
H12A H 1.3798 0.5626 0.7934 0.066 Uiso 1 1 calc R
C13 C 1.3723(3) 0.6268(2) 0.89012(15) 0.0643(6) Uani 1 1 d .
H13A H 1.4786 0.6159 0.8997 0.077 Uiso 1 1 calc R
C14 C 1.2785(3) 0.6735(3) 0.93949(13) 0.0652(6) Uani 1 1 d .
H14A H 1.3201 0.6931 0.9825 0.078 Uiso 1 1 calc R
C15 C 1.1208(3) 0.6917(2) 0.92535(12) 0.0563(5) Uani 1 1 d .
H15A H 1.0557 0.7238 0.9586 0.068 Uiso 1 1 calc R
C16 C 1.0607(2) 0.66148(18) 0.86079(11) 0.0456(5) Uani 1 1 d .
C17 C 0.7402(3) 0.79867(17) 0.74061(12) 0.0502(5) Uani 1 1 d .
C18 C 0.5853(3) 0.7988(2) 0.75746(14) 0.0615(6) Uani 1 1 d .
H18A H 0.5542 0.7912 0.8035 0.074 Uiso 1 1 calc R
C19 C 0.4717(3) 0.8105(3) 0.70460(17) 0.0747(7) Uani 1 1 d .
H19A H 0.3651 0.8106 0.7156 0.090 Uiso 1 1 calc R
C20 C 0.5186(4) 0.8218(3) 0.63724(17) 0.0770(8) Uani 1 1 d .
H20A H 0.4429 0.8280 0.6026 0.092 Uiso 1 1 calc R
C21 C 0.6776(4) 0.8243(2) 0.61915(13) 0.0641(6) Uani 1 1 d .
C22 C 0.7304(6) 0.8372(3) 0.54993(16) 0.0900(10) Uani 1 1 d .
H22A H 0.6569 0.8408 0.5142 0.108 Uiso 1 1 calc R
C23 C 0.8859(6) 0.8443(3) 0.53450(18) 0.0959(12) Uani 1 1 d .
H23A H 0.9175 0.8544 0.4887 0.115 Uiso 1 1 calc R
C24 C 0.9980(5) 0.8367(3) 0.58661(18) 0.0862(9) Uani 1 1 d .
H24A H 1.1043 0.8420 0.5754 0.103 Uiso 1 1 calc R
C25 C 0.9542(3) 0.8216(2) 0.65441(14) 0.0656(6) Uani 1 1 d .
H25A H 1.0305 0.8163 0.6889 0.079 Uiso 1 1 calc R
C26 C 0.7945(3) 0.81412(18) 0.67177(12) 0.0527(5) Uani 1 1 d .

loop_
_atom_site_aniso_label
_atom_site_aniso_U_11
_atom_site_aniso_U_22
_atom_site_aniso_U_33
_atom_site_aniso_U_23
_atom_site_aniso_U_13
_atom_site_aniso_U_12
P1 0.0382(3) 0.0641(3) 0.0312(3) -0.0028(2) -0.00083(18) 0.0025(2)
O1 0.0408(8) 0.0607(8) 0.0368(7) 0.0003(6) 0.0025(5) -0.0040(6)
O2 0.0484(8) 0.0569(7) 0.0490(8) -0.0034(6) -0.0080(7) 0.0034(6)
O3 0.0458(8) 0.1061(13) 0.0360(7) -0.0047(9) 0.0025(6) 0.0062(9)
C1 0.0475(10) 0.0444(8) 0.0335(9) 0.0021(7) 0.0032(8) -0.0004(7)
C2 0.0608(12) 0.0441(9) 0.0377(9) 0.0003(7) -0.0016(10) 0.0020(9)
C3 0.0646(15) 0.0660(13) 0.0459(12) -0.0041(10) -0.0086(11) -0.0053(11)
C4 0.0782(19) 0.0784(15) 0.0612(15) -0.0102(13) -0.0219(14) -0.0063(14)
C5 0.107(2) 0.0770(16) 0.0475(13) -0.0153(12) -0.0256(15) 0.0075(17)
C6 0.112(3) 0.0703(14) 0.0363(11) -0.0070(10) -0.0008(14) 0.0140(16)
C7 0.0773(16) 0.0483(10) 0.0394(11) -0.0015(8) 0.0034(11) 0.0060(10)
C8 0.0756(17) 0.0626(12) 0.0433(12) 0.0038(9) 0.0163(11) 0.0128(12)
C9 0.0523(12) 0.0624(11) 0.0484(11) 0.0054(9) 0.0098(9) 0.0081(10)
C10 0.0449(10) 0.0468(9) 0.0430(10) 0.0045(8) 0.0036(8) 0.0022(8)
C11 0.0411(10) 0.0478(9) 0.0452(10) 0.0063(8) 0.0008(8) -0.0013(8)
C12 0.0419(11) 0.0635(12) 0.0604(12) 0.0112(10) 0.0011(9) 0.0020(9)
C13 0.0415(11) 0.0799(14) 0.0715(15) 0.0133(13) -0.0137(11) -0.0047(11)
C14 0.0575(13) 0.0807(15) 0.0574(14) 0.0002(12) -0.0202(11) -0.0112(13)
C15 0.0548(12) 0.0689(13) 0.0451(11) -0.0045(10) -0.0083(9) -0.0020(11)
C16 0.0387(10) 0.0571(11) 0.0411(10) 0.0028(8) -0.0032(8) -0.0033(8)
C17 0.0513(11) 0.0502(10) 0.0489(11) -0.0010(9) -0.0066(9) 0.0071(8)
C18 0.0528(12) 0.0668(13) 0.0650(15) 0.0049(11) 0.0005(10) 0.0046(10)
C19 0.0528(13) 0.0815(17) 0.0899(19) 0.0102(16) -0.0094(13) 0.0002(13)
C20 0.0751(17) 0.0750(16) 0.0810(19) 0.0075(15) -0.0305(15) -0.0003(15)
C21 0.0874(18) 0.0519(10) 0.0532(13) 0.0055(10) -0.0152(12) 0.0011(12)
C22 0.143(3) 0.0759(17) 0.0514(15) 0.0090(13) -0.0117(18) 0.000(2)
C23 0.135(4) 0.092(2) 0.0611(18) 0.0186(16) 0.027(2) 0.010(2)
C24 0.102(2) 0.0823(18) 0.0743(19) 0.0178(16) 0.0259(18) 0.0113(18)
C25 0.0706(15) 0.0603(12) 0.0658(15) 0.0071(12) 0.0109(12) 0.0078(12)
C26 0.0670(13) 0.0421(9) 0.0492(11) 0.0016(9) -0.0059(10) 0.0056(9)

loop_
_atom_type_symbol
_atom_type_description
_atom_type_scat_dispersion_real
_atom_type_scat_dispersion_imag
_atom_type_scat_source
C C 0.0181 0.0091 'International Tables Vol C Tables 4.2.6.8 and 6.1.1.4'
H H 0.0000 0.0000 'International Tables Vol C Tables 4.2.6.8 and 6.1.1.4'
O O 0.0492 0.0322 'International Tables Vol C Tables 4.2.6.8 and 6.1.1.4'
P P 0.2955 0.4335 'International Tables Vol C Tables 4.2.6.8 and 6.1.1.4'

loop_
_geom_angle_atom_site_label_1
_geom_angle_atom_site_label_2
_geom_angle_atom_site_label_3
_geom_angle
O3 P1 O2 115.51(10)
O3 P1 O1 112.34(10)
O2 P1 O1 103.87(7)
O3 P1 C16 117.41(10)
O2 P1 C16 103.54(9)
O1 P1 C16 102.47(9)
C1 O1 P1 117.44(12)
C17 O2 P1 121.13(14)
C10 C1 O1 120.87(18)
C10 C1 C2 124.0(2)
O1 C1 C2 115.18(18)
C3 C2 C7 120.3(2)
C3 C2 C1 122.6(2)
C7 C2 C1 117.1(2)
C4 C3 C2 119.7(3)
C4 C3 H3B 120.1
C2 C3 H3B 120.1
C3 C4 C5 120.6(3)
C3 C4 H4A 119.7
C5 C4 H4A 119.7
C6 C5 C4 120.5(3)
C6 C5 H5A 119.8
C4 C5 H5A 119.8
C5 C6 C7 122.0(3)
C5 C6 H6A 119.0
C7 C6 H6A 119.0
C8 C7 C2 119.4(2)
C8 C7 C6 123.7(3)
C2 C7 C6 116.9(3)
C9 C8 C7 121.3(2)
C9 C8 H8A 119.3
C7 C8 H8A 119.3
C8 C9 C10 121.6(2)
C8 C9 H9A 119.2
C10 C9 H9A 119.2
C1 C10 C9 116.6(2)
C1 C10 C11 121.19(19)
C9 C10 C11 122.20(19)
C12 C11 C16 116.8(2)
C12 C11 C10 122.3(2)
C16 C11 C10 120.84(19)
C13 C12 C11 120.7(2)
C13 C12 H12A 119.7
C11 C12 H12A 119.7
C14 C13 C12 121.5(2)
C14 C13 H13A 119.2
C12 C13 H13A 119.2
C13 C14 C15 119.6(2)
C13 C14 H14A 120.2
C15 C14 H14A 120.2
C14 C15 C16 119.3(2)
C14 C15 H15A 120.3
C16 C15 H15A 120.3
C15 C16 C11 122.0(2)
C15 C16 P1 120.79(18)
C11 C16 P1 117.14(15)
C18 C17 O2 121.7(2)
C18 C17 C26 122.7(2)
O2 C17 C26 115.6(2)
C17 C18 C19 119.5(3)
C17 C18 H18A 120.3
C19 C18 H18A 120.3
C20 C19 C18 119.8(3)
C20 C19 H19A 120.1
C18 C19 H19A 120.1
C19 C20 C21 121.5(3)
C19 C20 H20A 119.2
C21 C20 H20A 119.2
C20 C21 C22 123.0(3)
C20 C21 C26 119.7(3)
C22 C21 C26 117.3(3)
C23 C22 C21 121.5(4)
C23 C22 H22A 119.3
C21 C22 H22A 119.3
C22 C23 C24 120.4(3)
C22 C23 H23A 119.8
C24 C23 H23A 119.8
C25 C24 C23 120.8(3)
C25 C24 H24A 119.6
C23 C24 H24A 119.6
C24 C25 C26 119.9(3)
C24 C25 H25A 120.0
C26 C25 H25A 120.0
C25 C26 C17 123.2(2)
C25 C26 C21 120.0(2)
C17 C26 C21 116.8(2)

loop_
_geom_bond_atom_site_label_1
_geom_bond_atom_site_label_2
_geom_bond_distance
P1 O3 1.4540(16)
P1 O2 1.5925(16)
P1 O1 1.5982(15)
P1 C16 1.765(2)
O1 C1 1.397(2)
O2 C17 1.404(3)
C1 C10 1.383(3)
C1 C2 1.418(3)
C2 C3 1.414(4)
C2 C7 1.416(3)
C3 C4 1.364(3)
C3 H3B 0.9300
C4 C5 1.405(5)
C4 H4A 0.9300
C5 C6 1.337(5)
C5 H5A 0.9300
C6 C7 1.426(4)
C6 H6A 0.9300
C7 C8 1.405(4)
C8 C9 1.365(4)
C8 H8A 0.9300
C9 C10 1.415(3)
C9 H9A 0.9300
C10 C11 1.474(3)
C11 C12 1.397(3)
C11 C16 1.403(3)
C12 C13 1.388(4)
C12 H12A 0.9300
C13 C14 1.361(4)
C13 H13A 0.9300
C14 C15 1.384(4)
C14 H14A 0.9300
C15 C16 1.392(3)
C15 H15A 0.9300
C17 C18 1.355(4)
C17 C26 1.415(3)
C18 C19 1.409(4)
C18 H18A 0.9300
C19 C20 1.363(4)
C19 H19A 0.9300
C20 C21 1.395(4)
C20 H20A 0.9300
C21 C22 1.414(4)
C21 C26 1.423(3)
C22 C23 1.356(6)
C22 H22A 0.9300
C23 C24 1.386(6)
C23 H23A 0.9300
C24 C25 1.369(4)
C24 H24A 0.9300
C25 C26 1.400(4)
C25 H25A 0.9300

loop_
_geom_torsion_atom_site_label_1
_geom_torsion_atom_site_label_2
_geom_torsion_atom_site_label_3
_geom_torsion_atom_site_label_4
_geom_torsion
O3 P1 O1 C1 -176.71(13)
O2 P1 O1 C1 57.77(14)
C16 P1 O1 C1 -49.79(15)
O3 P1 O2 C17 -78.89(17)
O1 P1 O2 C17 44.59(16)
C16 P1 O2 C17 151.34(16)
P1 O1 C1 C10 38.7(2)
P1 O1 C1 C2 -141.01(14)
C10 C1 C2 C3 -179.5(2)
O1 C1 C2 C3 0.2(3)
C10 C1 C2 C7 -0.7(3)
O1 C1 C2 C7 178.98(16)
C7 C2 C3 C4 -0.7(4)
C1 C2 C3 C4 178.0(2)
C2 C3 C4 C5 -0.5(4)
C3 C4 C5 C6 1.2(5)
C4 C5 C6 C7 -0.6(5)
C3 C2 C7 C8 179.8(2)
C1 C2 C7 C8 1.0(3)
C3 C2 C7 C6 1.3(3)
C1 C2 C7 C6 -177.6(2)
C5 C6 C7 C8 -179.1(3)
C5 C6 C7 C2 -0.6(4)
C2 C7 C8 C9 -0.6(3)
C6 C7 C8 C9 177.9(2)
C7 C8 C9 C10 -0.2(3)
O1 C1 C10 C9 -179.71(17)
C2 C1 C10 C9 -0.1(3)
O1 C1 C10 C11 0.4(3)
C2 C1 C10 C11 -179.97(18)
C8 C9 C10 C1 0.5(3)
C8 C9 C10 C11 -179.6(2)
C1 C10 C11 C12 159.2(2)
C9 C10 C11 C12 -20.7(3)
C1 C10 C11 C16 -19.7(3)
C9 C10 C11 C16 160.4(2)
C16 C11 C12 C13 0.3(3)
C10 C11 C12 C13 -178.7(2)
C11 C12 C13 C14 0.8(4)
C12 C13 C14 C15 -1.0(4)
C13 C14 C15 C16 0.2(4)
C14 C15 C16 C11 0.9(4)
C14 C15 C16 P1 178.4(2)
C12 C11 C16 C15 -1.1(3)
C10 C11 C16 C15 177.9(2)
C12 C11 C16 P1 -178.65(16)
C10 C11 C16 P1 0.4(3)
O3 P1 C16 C15 -23.5(2)
O2 P1 C16 C15 105.1(2)
O1 P1 C16 C15 -147.09(19)
O3 P1 C16 C11 154.11(17)
O2 P1 C16 C11 -77.29(18)
O1 P1 C16 C11 30.52(18)
P1 O2 C17 C18 55.7(3)
P1 O2 C17 C26 -125.43(18)
O2 C17 C18 C19 -178.8(2)
C26 C17 C18 C19 2.4(4)
C17 C18 C19 C20 -0.1(4)
C18 C19 C20 C21 -1.3(5)
C19 C20 C21 C22 -179.2(3)
C19 C20 C21 C26 0.4(5)
C20 C21 C22 C23 176.9(3)
C26 C21 C22 C23 -2.7(5)
C21 C22 C23 C24 1.4(6)
C22 C23 C24 C25 0.2(5)
C23 C24 C25 C26 -0.3(5)
C24 C25 C26 C17 -179.9(3)
C24 C25 C26 C21 -1.1(4)
C18 C17 C26 C25 175.6(2)
O2 C17 C26 C25 -3.3(3)
C18 C17 C26 C21 -3.2(3)
O2 C17 C26 C21 177.94(19)
C20 C21 C26 C25 -177.1(3)
C22 C21 C26 C25 2.6(4)
C20 C21 C26 C17 1.8(4)
C22 C21 C26 C17 -178.6(2)
